data_7251713
loop_
_publ_author_name
'Chithra, Vadakkalur Sampath'
'Palanisami, Nallasamy'

_publ_section_title
;
 Enhanced SHG efficiencies in V-shaped ferrocene-appended pyrimidinium
 salt using a salt methodology with theoretical insights.
;
_journal_issue 3
_journal_name_full 'Physical chemistry chemical physics : PCCP'
_journal_page_first 2389
_journal_page_last 2395
_journal_paper_doi 10.1039/d5cp03646a
_journal_volume 28
_journal_year 2026
_chemical_formula_moiety 'C25 H19 Fe N'
_chemical_formula_sum 'C25 H19 Fe N'
_chemical_formula_weight 389.26
_chemical_name_common INORGANIC
_space_group_crystal_system orthorhombic
_space_group_IT_number 19
_space_group_name_Hall 'P 2ac 2ab'
_space_group_name_H-M_alt 'P 21 21 21'
_atom_sites_solution_hydrogens geom
_audit_creation_method SHELXL-2018/3
_audit_update_record
;
2021-10-01 deposited with the CCDC.	2025-12-16 downloaded from the CCDC.
;
_cell_angle_alpha 90
_cell_angle_beta 90
_cell_angle_gamma 90
_cell_formula_units_Z 4
_cell_length_a 5.8931(5)
_cell_length_b 9.0671(7)
_cell_length_c 34.256(3)
_cell_measurement_reflns_used 5038
_cell_measurement_temperature 304(2)
_cell_measurement_theta_max 28.1518
_cell_measurement_theta_min 2.3235
_cell_volume 1830.4(3)
_computing_cell_refinement 'SAINT V8.38A (Bruker AXS Inc., 2017)'
_computing_data_reduction 'SAINT V8.38A (Bruker AXS Inc., 2017)'
_computing_molecular_graphics 'shelXle (C.B. Huebschle, rev 924)'
_computing_structure_refinement 'SHELXL-2018/3 (Sheldrick, 2018)'
_computing_structure_solution 'SHELXT 2014/5 (Sheldrick, 2014)'
_diffrn_ambient_temperature 304(2)
_diffrn_detector_area_resol_mean 7.3910
_diffrn_measured_fraction_theta_full 0.996
_diffrn_measured_fraction_theta_max 0.995
_diffrn_measurement_device_type 'Bruker D8 Quest XRD'
_diffrn_measurement_method 'Omega and Phi Scans'
_diffrn_radiation_type MoK\a
_diffrn_radiation_wavelength 0.71073
_diffrn_reflns_av_R_equivalents 0.0651
_diffrn_reflns_av_unetI/netI 0.0746
_diffrn_reflns_Laue_measured_fraction_full 0.996
_diffrn_reflns_Laue_measured_fraction_max 0.995
_diffrn_reflns_limit_h_max 7
_diffrn_reflns_limit_h_min -8
_diffrn_reflns_limit_k_max 12
_diffrn_reflns_limit_k_min -12
_diffrn_reflns_limit_l_max 48
_diffrn_reflns_limit_l_min -48
_diffrn_reflns_number 16584
_diffrn_reflns_point_group_measured_fraction_full 0.996
_diffrn_reflns_point_group_measured_fraction_max 0.981
_diffrn_reflns_theta_full 25.242
_diffrn_reflns_theta_max 30.049
_diffrn_reflns_theta_min 2.324
_exptl_absorpt_coefficient_mu 0.832
_exptl_absorpt_correction_T_max 0.7460
_exptl_absorpt_correction_T_min 0.5573
_exptl_absorpt_correction_type multi-scan
_exptl_crystal_colour clear
_exptl_crystal_density_diffrn 1.413
_exptl_crystal_density_method 'not measured'
_exptl_crystal_description Block
_exptl_crystal_F_000 808
_exptl_crystal_size_max 0.310
_exptl_crystal_size_mid 0.270
_exptl_crystal_size_min 0.230
_refine_diff_density_max 0.361
_refine_diff_density_min -0.405
_refine_diff_density_rms 0.052
_refine_ls_abs_structure_details
;
 Flack x determined using 1058 quotients [(I+)-(I-)]/[(I+)+(I-)]
 (Parsons, Flack and Wagner, Acta Cryst. B69 (2013) 249-259).
;
_refine_ls_abs_structure_Flack 0.015(15)
_refine_ls_extinction_method none
_refine_ls_goodness_of_fit_ref 1.057
_refine_ls_hydrogen_treatment constr
_refine_ls_matrix_type full
_refine_ls_number_parameters 244
_refine_ls_number_reflns 5264
_refine_ls_number_restraints 0
_refine_ls_restrained_S_all 1.057
_refine_ls_R_factor_all 0.0950
_refine_ls_R_factor_gt 0.0465
_refine_ls_shift/su_max 0.002
_refine_ls_shift/su_mean 0.000
_refine_ls_structure_factor_coef Fsqd
_refine_ls_weighting_details 'w=1/[\s^2^(Fo^2^)+(0.0304P)^2^+0.2146P] where P=(Fo^2^+2Fc^2^)/3'
_refine_ls_weighting_scheme calc
_refine_ls_wR_factor_gt 0.0862
_refine_ls_wR_factor_ref 0.1066
_reflns_Friedel_coverage 0.702
_reflns_Friedel_fraction_full 0.996
_reflns_Friedel_fraction_max 0.962
_reflns_number_gt 3430
_reflns_number_total 5264
_reflns_threshold_expression 'I > 2\s(I)'
_cod_data_source_file d5cp03646a2.cif
_cod_data_source_block VSC6_27082021_0m
_cod_database_code 7251713
_shelx_shelxl_version_number 2018/3
_shelx_space_group_comment
;
The symmetry employed for this shelxl refinement is uniquely defined
by the following loop, which should always be used as a source of
symmetry information in preference to the above space-group names.
They are only intended as comments.
;
_shelx_estimated_absorpt_t_min 0.773
_shelx_estimated_absorpt_t_max 0.826

loop_
_space_group_symop_operation_xyz
'x, y, z'
'x+1/2, -y+1/2, -z'
'-x, y+1/2, -z+1/2'
'-x+1/2, -y, z+1/2'

loop_
_atom_site_label
_atom_site_type_symbol
_atom_site_fract_x
_atom_site_fract_y
_atom_site_fract_z
_atom_site_U_iso_or_equiv
_atom_site_adp_type
_atom_site_occupancy
_atom_site_site_symmetry_order
_atom_site_calc_flag
_atom_site_refinement_flags_posn
_atom_site_refinement_flags_adp
_atom_site_refinement_flags_occupancy
_atom_site_disorder_assembly
_atom_site_disorder_group
Fe1 Fe 0.57338(10) 0.77907(6) 0.68357(2) 0.04487(17) Uani 1 1 d . . . . .
N1 N 1.0407(7) 0.3088(4) 0.68766(12) 0.0749(11) Uani 1 1 d . . . . .
C1 C 0.7324(10) 0.9775(5) 0.68798(15) 0.0691(14) Uani 1 1 d . . . . .
H5 H 0.790347 1.017720 0.710870 0.083 Uiso 1 1 calc R U . . .
C2 C 0.8495(9) 0.8844(5) 0.66178(16) 0.0708(14) Uani 1 1 d . . . . .
H4 H 0.999142 0.853111 0.664289 0.085 Uiso 1 1 calc R U . . .
C3 C 0.7016(9) 0.8474(5) 0.63141(12) 0.0605(13) Uani 1 1 d . . . . .
H1 H 0.733963 0.786025 0.610380 0.073 Uiso 1 1 calc R U . . .
C4 C 0.4962(8) 0.9195(4) 0.63846(12) 0.0571(12) Uani 1 1 d . . . . .
H2 H 0.368148 0.916010 0.622614 0.069 Uiso 1 1 calc R U . . .
C5 C 0.5161(9) 0.9979(5) 0.67343(13) 0.0632(13) Uani 1 1 d . . . . .
H3 H 0.402624 1.054300 0.684967 0.076 Uiso 1 1 calc R U . . .
C6 C 0.5245(7) 0.5545(4) 0.68417(12) 0.0464(9) Uani 1 1 d . . . . .
C7 C 0.3184(8) 0.6324(4) 0.69160(12) 0.0529(11) Uani 1 1 d . . . . .
H9 H 0.187429 0.627276 0.676527 0.063 Uiso 1 1 calc R U . . .
C8 C 0.3465(8) 0.7188(5) 0.72568(12) 0.0633(12) Uani 1 1 d . . . . .
H8 H 0.236766 0.778071 0.737276 0.076 Uiso 1 1 calc R U . . .
C9 C 0.5712(10) 0.6984(5) 0.73886(11) 0.0651(13) Uani 1 1 d . . . . .
H6 H 0.636030 0.743653 0.760519 0.078 Uiso 1 1 calc R U . . .
C10 C 0.6816(8) 0.5975(5) 0.71358(11) 0.0531(11) Uani 1 1 d . . . . .
H7 H 0.830781 0.565118 0.715837 0.064 Uiso 1 1 calc R U . . .
C11 C 0.5472(8) 0.4595(4) 0.65047(11) 0.0466(9) Uani 1 1 d . . . . .
H10 H 0.432765 0.470224 0.631999 0.056 Uiso 1 1 calc R U . . .
C12 C 0.7058(7) 0.3581(4) 0.64123(11) 0.0460(10) Uani 1 1 d . . . . .
C13 C 0.7052(7) 0.2680(4) 0.60514(10) 0.0435(8) Uani 1 1 d . . . . .
C14 C 0.8844(8) 0.1774(4) 0.59537(12) 0.0536(11) Uani 1 1 d . . . . .
H19 H 1.009683 0.173064 0.611843 0.064 Uiso 1 1 calc R U . . .
C15 C 0.8832(8) 0.0931(4) 0.56183(12) 0.0544(11) Uani 1 1 d . . . . .
H11 H 1.007802 0.033533 0.556454 0.065 Uiso 1 1 calc R U . . .
C16 C 0.7035(7) 0.0942(4) 0.53597(11) 0.0453(9) Uani 1 1 d . . . . .
C17 C 0.6999(7) 0.0038(4) 0.49959(11) 0.0469(10) Uani 1 1 d . . . . .
C18 C 0.8662(9) -0.1013(5) 0.49190(14) 0.0728(14) Uani 1 1 d . . . . .
H12 H 0.982177 -0.116476 0.509865 0.087 Uiso 1 1 calc R U . . .
C19 C 0.8611(10) -0.1837(6) 0.45780(14) 0.0795(16) Uani 1 1 d . . . . .
H13 H 0.972637 -0.254299 0.453336 0.095 Uiso 1 1 calc R U . . .
C20 C 0.6949(10) -0.1624(5) 0.43080(13) 0.0696(14) Uani 1 1 d . . . . .
H14 H 0.694113 -0.216410 0.407717 0.084 Uiso 1 1 calc R U . . .
C21 C 0.5313(10) -0.0619(5) 0.43799(13) 0.0718(15) Uani 1 1 d . . . . .
H15 H 0.415804 -0.047887 0.419872 0.086 Uiso 1 1 calc R U . . .
C22 C 0.5332(9) 0.0204(5) 0.47188(13) 0.0638(13) Uani 1 1 d . . . . .
H16 H 0.418547 0.089022 0.476078 0.077 Uiso 1 1 calc R U . . .
C23 C 0.5232(8) 0.1855(5) 0.54587(13) 0.0642(13) Uani 1 1 d . . . . .
H17 H 0.398076 0.190048 0.529374 0.077 Uiso 1 1 calc R U . . .
C24 C 0.5241(7) 0.2694(5) 0.57932(13) 0.0623(12) Uani 1 1 d . . . . .
H18 H 0.399427 0.328841 0.584779 0.075 Uiso 1 1 calc R U . . .
C25 C 0.8919(8) 0.3323(4) 0.66752(12) 0.0525(10) Uani 1 1 d . . . . .

loop_
_atom_site_aniso_label
_atom_site_aniso_U_11
_atom_site_aniso_U_22
_atom_site_aniso_U_33
_atom_site_aniso_U_23
_atom_site_aniso_U_13
_atom_site_aniso_U_12
Fe1 0.0520(3) 0.0418(3) 0.0408(3) -0.0004(2) 0.0033(3) -0.0096(3)
N1 0.073(3) 0.063(2) 0.088(3) -0.001(2) -0.030(3) -0.002(2)
C1 0.090(4) 0.050(2) 0.067(3) -0.007(2) -0.004(3) -0.025(3)
C2 0.049(3) 0.062(3) 0.101(4) 0.028(3) 0.012(3) -0.009(2)
C3 0.082(4) 0.049(2) 0.050(2) 0.002(2) 0.019(3) -0.007(3)
C4 0.064(3) 0.050(2) 0.057(2) 0.010(2) -0.005(2) -0.008(2)
C5 0.072(3) 0.045(2) 0.073(3) -0.003(2) 0.007(3) 0.000(2)
C6 0.053(2) 0.0403(19) 0.0463(19) 0.0074(18) 0.002(2) -0.0090(18)
C7 0.049(2) 0.050(2) 0.060(3) -0.0006(19) 0.008(2) -0.010(2)
C8 0.071(3) 0.066(3) 0.054(2) -0.004(2) 0.024(2) -0.013(3)
C9 0.093(4) 0.064(3) 0.0387(19) 0.0073(18) -0.001(3) -0.018(3)
C10 0.056(3) 0.054(2) 0.049(2) 0.0098(19) -0.005(2) -0.009(2)
C11 0.047(3) 0.043(2) 0.049(2) 0.0067(16) -0.004(2) -0.007(2)
C12 0.046(2) 0.040(2) 0.052(2) 0.0082(17) -0.002(2) -0.008(2)
C13 0.043(2) 0.0395(19) 0.048(2) 0.0058(17) -0.0002(17) -0.0042(19)
C14 0.050(3) 0.055(2) 0.056(2) 0.0075(19) -0.009(2) 0.004(2)
C15 0.050(3) 0.051(2) 0.062(3) 0.0040(19) 0.002(2) 0.012(2)
C16 0.046(2) 0.042(2) 0.048(2) 0.0079(17) 0.0007(19) 0.0016(19)
C17 0.050(3) 0.041(2) 0.050(2) 0.0093(17) 0.008(2) 0.0015(19)
C18 0.064(3) 0.086(3) 0.068(3) -0.007(3) -0.002(3) 0.025(3)
C19 0.082(4) 0.083(4) 0.073(3) -0.015(3) 0.008(3) 0.032(3)
C20 0.089(4) 0.062(3) 0.058(3) -0.005(2) 0.003(3) 0.010(3)
C21 0.089(4) 0.060(3) 0.066(3) -0.006(2) -0.018(3) 0.016(3)
C22 0.071(3) 0.051(2) 0.070(3) -0.005(2) -0.010(3) 0.017(2)
C23 0.050(3) 0.081(3) 0.062(3) -0.013(2) -0.012(2) 0.015(2)
C24 0.043(2) 0.071(3) 0.074(3) -0.017(2) -0.007(2) 0.015(2)
C25 0.057(3) 0.040(2) 0.061(2) 0.0008(18) -0.008(2) -0.009(2)

loop_
_atom_type_symbol
_atom_type_description
_atom_type_scat_dispersion_real
_atom_type_scat_dispersion_imag
_atom_type_scat_source
C C 0.0033 0.0016 'International Tables Vol C Tables 4.2.6.8 and 6.1.1.4'
H H 0.0000 0.0000 'International Tables Vol C Tables 4.2.6.8 and 6.1.1.4'
N N 0.0061 0.0033 'International Tables Vol C Tables 4.2.6.8 and 6.1.1.4'
Fe Fe 0.3463 0.8444 'International Tables Vol C Tables 4.2.6.8 and 6.1.1.4'

loop_
_geom_angle_atom_site_label_1
_geom_angle_atom_site_label_2
_geom_angle_atom_site_label_3
_geom_angle
_geom_angle_site_symmetry_1
_geom_angle_site_symmetry_3
_geom_angle_publ_flag
C7 Fe1 C2 162.54(19) . . ?
C7 Fe1 C9 68.41(19) . . ?
C2 Fe1 C9 121.2(2) . . ?
C7 Fe1 C1 155.8(2) . . ?
C2 Fe1 C1 40.68(19) . . ?
C9 Fe1 C1 104.6(2) . . ?
C7 Fe1 C3 126.45(19) . . ?
C2 Fe1 C3 40.23(19) . . ?
C9 Fe1 C3 158.5(2) . . ?
C1 Fe1 C3 67.99(19) . . ?
C7 Fe1 C8 40.73(17) . . ?
C2 Fe1 C8 155.7(2) . . ?
C9 Fe1 C8 40.56(19) . . ?
C1 Fe1 C8 119.1(2) . . ?
C3 Fe1 C8 160.8(2) . . ?
C7 Fe1 C5 122.6(2) . . ?
C2 Fe1 C5 67.2(2) . . ?
C9 Fe1 C5 120.51(18) . . ?
C1 Fe1 C5 39.6(2) . . ?
C3 Fe1 C5 67.45(18) . . ?
C8 Fe1 C5 105.8(2) . . ?
C7 Fe1 C10 68.55(19) . . ?
C2 Fe1 C10 108.3(2) . . ?
C9 Fe1 C10 40.74(17) . . ?
C1 Fe1 C10 122.1(2) . . ?
C3 Fe1 C10 124.8(2) . . ?
C8 Fe1 C10 68.5(2) . . ?
C5 Fe1 C10 156.93(18) . . ?
C7 Fe1 C4 110.18(18) . . ?
C2 Fe1 C4 67.0(2) . . ?
C9 Fe1 C4 157.51(19) . . ?
C1 Fe1 C4 67.01(19) . . ?
C3 Fe1 C4 39.94(18) . . ?
C8 Fe1 C4 123.5(2) . . ?
C5 Fe1 C4 39.90(17) . . ?
C10 Fe1 C4 161.37(17) . . ?
C7 Fe1 C6 40.94(17) . . ?
C2 Fe1 C6 125.58(19) . . ?
C9 Fe1 C6 68.48(16) . . ?
C1 Fe1 C6 160.0(2) . . ?
C3 Fe1 C6 111.21(17) . . ?
C8 Fe1 C6 68.65(18) . . ?
C5 Fe1 C6 160.11(19) . . ?
C10 Fe1 C6 40.62(16) . . ?
C4 Fe1 C6 126.20(17) . . ?
C5 C1 C2 107.6(5) . . ?
C5 C1 Fe1 70.5(3) . . ?
C2 C1 Fe1 69.5(3) . . ?
C5 C1 H5 126.2 . . ?
C2 C1 H5 126.2 . . ?
Fe1 C1 H5 125.4 . . ?
C3 C2 C1 108.1(5) . . ?
C3 C2 Fe1 70.2(3) . . ?
C1 C2 Fe1 69.8(3) . . ?
C3 C2 H4 125.9 . . ?
C1 C2 H4 125.9 . . ?
Fe1 C2 H4 125.6 . . ?
C4 C3 C2 107.4(4) . . ?
C4 C3 Fe1 70.7(2) . . ?
C2 C3 Fe1 69.6(3) . . ?
C4 C3 H1 126.3 . . ?
C2 C3 H1 126.3 . . ?
Fe1 C3 H1 125.0 . . ?
C3 C4 C5 108.3(4) . . ?
C3 C4 Fe1 69.4(2) . . ?
C5 C4 Fe1 69.6(2) . . ?
C3 C4 H2 125.9 . . ?
C5 C4 H2 125.9 . . ?
Fe1 C4 H2 126.7 . . ?
C1 C5 C4 108.6(4) . . ?
C1 C5 Fe1 69.9(3) . . ?
C4 C5 Fe1 70.5(2) . . ?
C1 C5 H3 125.7 . . ?
C4 C5 H3 125.7 . . ?
Fe1 C5 H3 125.5 . . ?
C10 C6 C7 107.0(4) . . ?
C10 C6 C11 131.9(4) . . ?
C7 C6 C11 121.0(4) . . ?
C10 C6 Fe1 69.2(2) . . ?
C7 C6 Fe1 68.3(2) . . ?
C11 C6 Fe1 124.7(3) . . ?
C8 C7 C6 108.7(4) . . ?
C8 C7 Fe1 70.3(2) . . ?
C6 C7 Fe1 70.7(2) . . ?
C8 C7 H9 125.6 . . ?
C6 C7 H9 125.6 . . ?
Fe1 C7 H9 125.0 . . ?
C9 C8 C7 107.5(4) . . ?
C9 C8 Fe1 69.3(2) . . ?
C7 C8 Fe1 69.0(2) . . ?
C9 C8 H8 126.2 . . ?
C7 C8 H8 126.2 . . ?
Fe1 C8 H8 127.0 . . ?
C8 C9 C10 108.7(4) . . ?
C8 C9 Fe1 70.2(2) . . ?
C10 C9 Fe1 70.1(2) . . ?
C8 C9 H6 125.7 . . ?
C10 C9 H6 125.7 . . ?
Fe1 C9 H6 125.6 . . ?
C9 C10 C6 108.1(4) . . ?
C9 C10 Fe1 69.2(2) . . ?
C6 C10 Fe1 70.2(2) . . ?
C9 C10 H7 126.0 . . ?
C6 C10 H7 126.0 . . ?
Fe1 C10 H7 126.3 . . ?
C12 C11 C6 131.1(4) . . ?
C12 C11 H10 114.4 . . ?
C6 C11 H10 114.4 . . ?
C11 C12 C25 119.5(4) . . ?
C11 C12 C13 124.8(4) . . ?
C25 C12 C13 115.7(4) . . ?
C14 C13 C24 116.1(4) . . ?
C14 C13 C12 121.9(3) . . ?
C24 C13 C12 121.9(4) . . ?
C13 C14 C15 121.9(4) . . ?
C13 C14 H19 119.1 . . ?
C15 C14 H19 119.1 . . ?
C14 C15 C16 122.3(4) . . ?
C14 C15 H11 118.9 . . ?
C16 C15 H11 118.9 . . ?
C15 C16 C23 115.7(4) . . ?
C15 C16 C17 122.9(4) . . ?
C23 C16 C17 121.4(4) . . ?
C22 C17 C18 116.6(4) . . ?
C22 C17 C16 121.8(4) . . ?
C18 C17 C16 121.6(4) . . ?
C19 C18 C17 120.9(5) . . ?
C19 C18 H12 119.6 . . ?
C17 C18 H12 119.6 . . ?
C20 C19 C18 120.8(5) . . ?
C20 C19 H13 119.6 . . ?
C18 C19 H13 119.6 . . ?
C21 C20 C19 119.1(5) . . ?
C21 C20 H14 120.5 . . ?
C19 C20 H14 120.5 . . ?
C20 C21 C22 120.9(5) . . ?
C20 C21 H15 119.6 . . ?
C22 C21 H15 119.6 . . ?
C17 C22 C21 121.8(4) . . ?
C17 C22 H16 119.1 . . ?
C21 C22 H16 119.1 . . ?
C24 C23 C16 122.0(4) . . ?
C24 C23 H17 119.0 . . ?
C16 C23 H17 119.0 . . ?
C23 C24 C13 122.0(4) . . ?
C23 C24 H18 119.0 . . ?
C13 C24 H18 119.0 . . ?
N1 C25 C12 178.1(5) . . ?

loop_
_geom_bond_atom_site_label_1
_geom_bond_atom_site_label_2
_geom_bond_distance
_geom_bond_site_symmetry_2
_geom_bond_publ_flag
Fe1 C7 2.025(4) . ?
Fe1 C2 2.029(5) . ?
Fe1 C9 2.030(4) . ?
Fe1 C1 2.034(4) . ?
Fe1 C3 2.037(4) . ?
Fe1 C8 2.042(4) . ?
Fe1 C5 2.042(4) . ?
Fe1 C10 2.043(4) . ?
Fe1 C4 2.053(4) . ?
Fe1 C6 2.056(3) . ?
N1 C25 1.136(5) . ?
C1 C5 1.381(7) . ?
C1 C2 1.412(7) . ?
C1 H5 0.9300 . ?
C2 C3 1.398(7) . ?
C2 H4 0.9300 . ?
C3 C4 1.397(7) . ?
C3 H1 0.9300 . ?
C4 C5 1.397(6) . ?
C4 H2 0.9300 . ?
C5 H3 0.9300 . ?
C6 C10 1.423(6) . ?
C6 C7 1.428(6) . ?
C6 C11 1.447(5) . ?
C7 C8 1.415(6) . ?
C7 H9 0.9300 . ?
C8 C9 1.411(7) . ?
C8 H8 0.9300 . ?
C9 C10 1.418(6) . ?
C9 H6 0.9300 . ?
C10 H7 0.9300 . ?
C11 C12 1.348(5) . ?
C11 H10 0.9300 . ?
C12 C25 1.438(6) . ?
C12 C13 1.482(5) . ?
C13 C14 1.379(5) . ?
C13 C24 1.386(5) . ?
C14 C15 1.380(5) . ?
C14 H19 0.9300 . ?
C15 C16 1.381(6) . ?
C15 H11 0.9300 . ?
C16 C23 1.389(6) . ?
C16 C17 1.492(5) . ?
C17 C22 1.374(6) . ?
C17 C18 1.392(6) . ?
C18 C19 1.387(6) . ?
C18 H12 0.9300 . ?
C19 C20 1.361(7) . ?
C19 H13 0.9300 . ?
C20 C21 1.349(7) . ?
C20 H14 0.9300 . ?
C21 C22 1.380(6) . ?
C21 H15 0.9300 . ?
C22 H16 0.9300 . ?
C23 C24 1.375(6) . ?
C23 H17 0.9300 . ?
C24 H18 0.9300 . ?

loop_
_geom_torsion_atom_site_label_1
_geom_torsion_atom_site_label_2
_geom_torsion_atom_site_label_3
_geom_torsion_atom_site_label_4
_geom_torsion
_geom_torsion_site_symmetry_1
_geom_torsion_site_symmetry_2
_geom_torsion_site_symmetry_3
_geom_torsion_site_symmetry_4
_geom_torsion_publ_flag
C5 C1 C2 C3 -0.6(5) . . . . ?
Fe1 C1 C2 C3 60.0(3) . . . . ?
C5 C1 C2 Fe1 -60.5(3) . . . . ?
C1 C2 C3 C4 1.1(5) . . . . ?
Fe1 C2 C3 C4 60.9(3) . . . . ?
C1 C2 C3 Fe1 -59.8(3) . . . . ?
C2 C3 C4 C5 -1.3(5) . . . . ?
Fe1 C3 C4 C5 58.9(3) . . . . ?
C2 C3 C4 Fe1 -60.2(3) . . . . ?
C2 C1 C5 C4 -0.2(5) . . . . ?
Fe1 C1 C5 C4 -60.1(3) . . . . ?
C2 C1 C5 Fe1 59.9(3) . . . . ?
C3 C4 C5 C1 0.9(5) . . . . ?
Fe1 C4 C5 C1 59.7(3) . . . . ?
C3 C4 C5 Fe1 -58.8(3) . . . . ?
C10 C6 C7 C8 -1.6(4) . . . . ?
C11 C6 C7 C8 -178.6(3) . . . . ?
Fe1 C6 C7 C8 -60.2(3) . . . . ?
C10 C6 C7 Fe1 58.6(3) . . . . ?
C11 C6 C7 Fe1 -118.4(3) . . . . ?
C6 C7 C8 C9 1.7(5) . . . . ?
Fe1 C7 C8 C9 -58.8(3) . . . . ?
C6 C7 C8 Fe1 60.5(3) . . . . ?
C7 C8 C9 C10 -1.2(5) . . . . ?
Fe1 C8 C9 C10 -59.8(3) . . . . ?
C7 C8 C9 Fe1 58.6(3) . . . . ?
C8 C9 C10 C6 0.2(5) . . . . ?
Fe1 C9 C10 C6 -59.6(3) . . . . ?
C8 C9 C10 Fe1 59.8(3) . . . . ?
C7 C6 C10 C9 0.9(4) . . . . ?
C11 C6 C10 C9 177.4(4) . . . . ?
Fe1 C6 C10 C9 59.0(3) . . . . ?
C7 C6 C10 Fe1 -58.1(3) . . . . ?
C11 C6 C10 Fe1 118.4(4) . . . . ?
C10 C6 C11 C12 16.7(7) . . . . ?
C7 C6 C11 C12 -167.2(4) . . . . ?
Fe1 C6 C11 C12 109.0(4) . . . . ?
C6 C11 C12 C25 -0.3(6) . . . . ?
C6 C11 C12 C13 179.8(4) . . . . ?
C11 C12 C13 C14 173.0(4) . . . . ?
C25 C12 C13 C14 -7.0(5) . . . . ?
C11 C12 C13 C24 -7.2(6) . . . . ?
C25 C12 C13 C24 172.8(4) . . . . ?
C24 C13 C14 C15 0.0(6) . . . . ?
C12 C13 C14 C15 179.8(4) . . . . ?
C13 C14 C15 C16 0.1(6) . . . . ?
C14 C15 C16 C23 -0.1(6) . . . . ?
C14 C15 C16 C17 179.9(4) . . . . ?
C15 C16 C17 C22 -171.6(4) . . . . ?
C23 C16 C17 C22 8.5(6) . . . . ?
C15 C16 C17 C18 8.1(6) . . . . ?
C23 C16 C17 C18 -171.9(4) . . . . ?
C22 C17 C18 C19 0.1(7) . . . . ?
C16 C17 C18 C19 -179.5(4) . . . . ?
C17 C18 C19 C20 0.8(8) . . . . ?
C18 C19 C20 C21 -1.4(8) . . . . ?
C19 C20 C21 C22 1.0(8) . . . . ?
C18 C17 C22 C21 -0.5(7) . . . . ?
C16 C17 C22 C21 179.2(4) . . . . ?
C20 C21 C22 C17 -0.1(8) . . . . ?
C15 C16 C23 C24 0.0(7) . . . . ?
C17 C16 C23 C24 180.0(4) . . . . ?
C16 C23 C24 C13 0.1(7) . . . . ?
C14 C13 C24 C23 -0.1(7) . . . . ?
C12 C13 C24 C23 -179.9(4) . . . . ?
